data_4515223
loop_
_publ_author_name
'Wang, Shuo-Wen'
'Yu, Jian'
'Zhou, Qin-Yi'
'Chen, Si-Yu'
'Xu, Zhen-Hua'
'Tang, Shi'

_publ_section_title
;
 Visible-Light-Induced Atom Transfer Radical Addition and Cyclization of
 Perfluoroalkyl Halides with 1,n-Enynes
;
_journal_issue 11
_journal_name_full 'ACS Sustainable Chemistry &amp; Engineering'
_journal_page_first 10154
_journal_paper_doi 10.1021/acssuschemeng.9b02178
_journal_volume 7
_journal_year 2019
_chemical_formula_moiety '2(C23 H17 F9 I N O)'
_chemical_formula_sum 'C46 H34 F18 I2 N2 O2'
_chemical_formula_weight 1242.55
_space_group_crystal_system triclinic
_space_group_IT_number 2
_space_group_name_Hall '-P 1'
_space_group_name_H-M_alt 'P -1'
_symmetry_space_group_name_Hall '-P 1'
_symmetry_space_group_name_H-M 'P -1'
_atom_sites_solution_hydrogens geom
_atom_sites_solution_primary dual
_audit_creation_date 2018-07-10
_audit_creation_method
;
Olex2 1.2
(compiled 2018.05.29 svn.r3508 for OlexSys, GUI svn.r5506)
;
_cell_angle_alpha 89.5500(10)
_cell_angle_beta 78.0930(10)
_cell_angle_gamma 81.195(2)
_cell_formula_units_Z 2
_cell_length_a 9.6843(5)
_cell_length_b 15.0889(7)
_cell_length_c 16.5780(8)
_cell_measurement_reflns_used 9904
_cell_measurement_temperature 153
_cell_measurement_theta_max 27.506
_cell_measurement_theta_min 2.491
_cell_volume 2341.7(2)
_computing_cell_refinement 'SAINT v8.34A (Bruker, 2013)'
_computing_data_reduction 'SAINT v8.34A (Bruker, 2013)'
_computing_molecular_graphics 'Olex2 (Dolomanov et al., 2009)'
_computing_publication_material 'Olex2 (Dolomanov et al., 2009)'
_computing_structure_refinement 'ShelXL (Sheldrick, 2015)'
_computing_structure_solution 'ShelXT (Sheldrick, 2015)'
_diffrn_ambient_temperature 153.15
_diffrn_measured_fraction_theta_full 0.990
_diffrn_measured_fraction_theta_max 0.989
_diffrn_measurement_device_type 'CCD area detector'
_diffrn_measurement_method 'phi and omega scans'
_diffrn_radiation_monochromator graphite
_diffrn_radiation_type MoK\a
_diffrn_radiation_wavelength 0.71073
_diffrn_reflns_av_R_equivalents 0.0315
_diffrn_reflns_av_unetI/netI 0.0474
_diffrn_reflns_Laue_measured_fraction_full 0.990
_diffrn_reflns_Laue_measured_fraction_max 0.989
_diffrn_reflns_limit_h_max 12
_diffrn_reflns_limit_h_min -8
_diffrn_reflns_limit_k_max 19
_diffrn_reflns_limit_k_min -18
_diffrn_reflns_limit_l_max 21
_diffrn_reflns_limit_l_min -21
_diffrn_reflns_number 20923
_diffrn_reflns_point_group_measured_fraction_full 0.990
_diffrn_reflns_point_group_measured_fraction_max 0.989
_diffrn_reflns_theta_full 25.242
_diffrn_reflns_theta_max 27.527
_diffrn_reflns_theta_min 2.275
_exptl_absorpt_coefficient_mu 1.455
_exptl_absorpt_correction_T_max 0.7456
_exptl_absorpt_correction_T_min 0.4077
_exptl_absorpt_correction_type multi-scan
_exptl_absorpt_process_details
'SADABS-2014/5 (Bruker,2014/5) was used for absorption correction. wR2(int) was 0.1022 before and 0.0460 after correction. The Ratio of minimum to maximum transmission is 0.5468. The \l/2 correction factor is 0.00150.'
_exptl_crystal_colour colourless
_exptl_crystal_colour_primary colourless
_exptl_crystal_density_diffrn 1.762
_exptl_crystal_description block
_exptl_crystal_F_000 1216
_exptl_crystal_size_max 0.25
_exptl_crystal_size_mid 0.2
_exptl_crystal_size_min 0.2
_refine_diff_density_max 0.830
_refine_diff_density_min -0.834
_refine_diff_density_rms 0.087
_refine_ls_extinction_method none
_refine_ls_goodness_of_fit_ref 1.027
_refine_ls_hydrogen_treatment constr
_refine_ls_matrix_type full
_refine_ls_number_parameters 645
_refine_ls_number_reflns 10697
_refine_ls_number_restraints 1
_refine_ls_restrained_S_all 1.027
_refine_ls_R_factor_all 0.0489
_refine_ls_R_factor_gt 0.0379
_refine_ls_shift/su_max 0.003
_refine_ls_shift/su_mean 0.000
_refine_ls_structure_factor_coef Fsqd
_refine_ls_weighting_details 'w=1/[\s^2^(Fo^2^)+(0.0359P)^2^+2.0493P] where P=(Fo^2^+2Fc^2^)/3'
_refine_ls_weighting_scheme calc
_refine_ls_wR_factor_gt 0.0874
_refine_ls_wR_factor_ref 0.0924
_reflns_Friedel_coverage 0.000
_reflns_number_gt 8880
_reflns_number_total 10697
_reflns_threshold_expression 'I > 2\s(I)'
_cod_data_source_file sc9b02178_si_002.cif
_cod_data_source_block a
_cod_database_code 4515223
_shelx_shelxl_version_number 2018/1
_shelx_space_group_comment
;
The symmetry employed for this shelxl refinement is uniquely defined
by the following loop, which should always be used as a source of
symmetry information in preference to the above space-group names.
They are only intended as comments.
;
_shelx_estimated_absorpt_t_max 0.760
_shelx_estimated_absorpt_t_min 0.712
_olex2_refinement_description
;
1. Fixed Uiso
 At 1.2 times of:
  All C(H) groups, All C(H,H) groups
 At 1.5 times of:
  All C(H,H,H) groups
2. Restrained distances
 F14-C22 \\sim F14A-C22
 with sigma of 0.02
3. Others
 Sof(F14A)=1-FVAR(1)
 Sof(F14)=FVAR(1)
4.a Secondary CH2 refined with riding coordinates:
 C19(H19A,H19B), C42(H42A,H42B)
4.b Aromatic/amide H refined with riding coordinates:
 C37(H37), C12(H12), C10(H10), C11(H11), C36(H36), C6(H6), C13(H13), C2(H2),
 C34(H34), C35(H35), C25(H25), C29(H29), C5(H5), C3(H3), C4(H4), C26(H26),
 C27(H27), C28(H28)
4.c Idealised Me refined as rotating group:
 C18(H18A,H18B,H18C), C41(H41A,H41B,H41C), C15(H15A,H15B,H15C), C38(H38A,H38B,
 H38C)
;
_olex2_submission_special_instructions 'No special instructions were received'

loop_
_space_group_symop_operation_xyz
'x, y, z'
'-x, -y, -z'

loop_
_atom_site_label
_atom_site_type_symbol
_atom_site_fract_x
_atom_site_fract_y
_atom_site_fract_z
_atom_site_U_iso_or_equiv
_atom_site_adp_type
_atom_site_occupancy
_atom_site_site_symmetry_order
_atom_site_calc_flag
_atom_site_refinement_flags_posn
_atom_site_refinement_flags_occupancy
_atom_site_disorder_assembly
_atom_site_disorder_group
I2 I 0.64970(2) 1.12408(2) 0.44787(2) 0.03433(7) Uani 1 1 d . . . .
I1 I 0.66134(2) 0.63618(2) 0.95401(2) 0.03974(7) Uani 1 1 d . . . .
F3 F 0.91867(18) 0.43455(12) 0.57141(10) 0.0321(4) Uani 1 1 d . . . .
F4 F 0.7876(2) 0.53615(11) 0.51462(10) 0.0379(4) Uani 1 1 d . . . .
F5 F 0.7969(2) 0.30588(11) 0.52942(10) 0.0378(4) Uani 1 1 d . . . .
F2 F 0.5537(2) 0.51485(13) 0.62290(11) 0.0437(5) Uani 1 1 d . . . .
F1 F 0.7287(2) 0.54800(11) 0.67454(10) 0.0418(5) Uani 1 1 d . . . .
O2 O 0.4884(2) 0.76224(13) 0.35843(11) 0.0283(4) Uani 1 1 d . . . .
O1 O 0.4992(2) 0.28585(13) 0.83945(11) 0.0318(5) Uani 1 1 d . . . .
F6 F 0.6189(2) 0.39513(15) 0.49922(12) 0.0476(5) Uani 1 1 d . . . .
F12 F 0.9058(2) 0.88901(15) 0.07160(12) 0.0510(5) Uani 1 1 d . . . .
F10 F 0.7155(3) 1.00589(12) 0.16466(11) 0.0596(7) Uani 1 1 d . . . .
F13 F 0.7529(3) 0.81203(13) 0.04582(11) 0.0556(6) Uani 1 1 d . . . .
F8 F 0.8270(3) 0.31436(15) 0.37033(11) 0.0611(7) Uani 1 1 d . . . .
F17 F 0.8681(3) 0.84376(16) -0.11594(12) 0.0634(6) Uani 1 1 d . . . .
F7 F 0.9742(3) 0.38997(17) 0.40519(14) 0.0682(7) Uani 1 1 d . . . .
F9 F 0.7834(3) 0.45790(17) 0.37149(13) 0.0766(8) Uani 1 1 d . . . .
N00I N 0.7005(3) 0.78785(14) 0.38121(14) 0.0256(5) Uani 1 1 d . . . .
F11 F 0.5416(2) 0.95588(19) 0.12506(12) 0.0705(8) Uani 1 1 d . . . .
N1 N 0.7152(3) 0.30644(15) 0.85958(14) 0.0261(5) Uani 1 1 d . . . .
C7 C 0.5664(3) 1.04537(17) 0.36830(15) 0.0220(5) Uani 1 1 d . . . .
C8 C 0.6362(3) 0.96499(16) 0.33819(14) 0.0182(5) Uani 1 1 d . . . .
C1 C 0.4287(3) 1.09557(17) 0.35490(16) 0.0266(6) Uani 1 1 d . . . .
C16 C 0.5822(3) 0.80913(17) 0.34873(15) 0.0219(5) Uani 1 1 d . . . .
C30 C 0.5729(3) 0.56300(17) 0.87301(15) 0.0236(5) Uani 1 1 d . . . .
C39 C 0.5939(3) 0.33173(17) 0.83111(15) 0.0231(5) Uani 1 1 d . . . .
C14 C 0.8136(3) 0.83866(17) 0.36609(15) 0.0216(5) Uani 1 1 d . . . .
C31 C 0.6437(3) 0.48752(17) 0.83364(15) 0.0204(5) Uani 1 1 d . . . .
C32 C 0.7945(3) 0.45036(17) 0.83443(15) 0.0218(5) Uani 1 1 d . . . .
C17 C 0.5724(3) 0.89538(16) 0.29594(14) 0.0189(5) Uani 1 1 d . . . .
C9 C 0.7842(3) 0.92864(17) 0.34484(14) 0.0207(5) Uani 1 1 d . . . .
C40 C 0.5795(3) 0.42274(16) 0.78578(15) 0.0198(5) Uani 1 1 d . . . .
C37 C 0.9064(3) 0.50019(19) 0.81654(17) 0.0280(6) Uani 1 1 d . . . .
H37 H 0.886643 0.561910 0.804424 0.034 Uiso 1 1 calc R . . .
C33 C 0.8274(3) 0.35830(18) 0.84701(16) 0.0247(5) Uani 1 1 d . . . .
C19 C 0.6670(3) 0.86304(16) 0.20988(14) 0.0196(5) Uani 1 1 d . . . .
H19A H 0.766026 0.843281 0.216948 0.023 Uiso 1 1 calc R . . .
H19B H 0.632124 0.810024 0.191197 0.023 Uiso 1 1 calc R . . .
C18 C 0.4149(3) 0.91844(18) 0.29042(17) 0.0244(5) Uani 1 1 d . . . .
H18A H 0.355507 0.927575 0.346095 0.037 Uiso 1 1 calc GR . . .
H18B H 0.387335 0.869070 0.262351 0.037 Uiso 1 1 calc GR . . .
H18C H 0.401182 0.973437 0.259284 0.037 Uiso 1 1 calc GR . . .
C41 C 0.4222(3) 0.44666(19) 0.78130(17) 0.0269(6) Uani 1 1 d . . . .
H41A H 0.395866 0.400618 0.748499 0.040 Uiso 1 1 calc GR . . .
H41B H 0.406723 0.504953 0.755409 0.040 Uiso 1 1 calc GR . . .
H41C H 0.362983 0.449761 0.837112 0.040 Uiso 1 1 calc GR . . .
C12 C 1.0614(3) 0.8516(2) 0.35386(19) 0.0353(7) Uani 1 1 d . . . .
H12 H 1.155400 0.825969 0.358331 0.042 Uiso 1 1 calc R . . .
C24 C 0.4280(3) 0.61082(19) 0.87080(18) 0.0313(6) Uani 1 1 d . . . .
F16 F 0.9959(4) 0.9332(3) -0.08208(18) 0.1154(14) Uani 1 1 d . . . .
F14 F 0.777(2) 1.0376(3) 0.0036(3) 0.088(4) Uani 0.77(3) 1 d D P A 1
C45 C 0.7581(3) 0.38692(18) 0.49977(16) 0.0264(6) Uani 1 1 d . . . .
C44 C 0.7867(3) 0.45953(17) 0.55678(16) 0.0245(6) Uani 1 1 d . . . .
C10 C 0.8981(3) 0.97695(18) 0.32438(16) 0.0258(6) Uani 1 1 d . . . .
H10 H 0.880879 1.036917 0.306678 0.031 Uiso 1 1 calc R . . .
C42 C 0.6715(3) 0.40118(16) 0.69682(14) 0.0192(5) Uani 1 1 d . . . .
H42A H 0.769445 0.374749 0.701552 0.023 Uiso 1 1 calc R . . .
H42B H 0.631158 0.355024 0.670843 0.023 Uiso 1 1 calc R . . .
C11 C 1.0348(3) 0.9393(2) 0.32934(18) 0.0336(7) Uani 1 1 d . . . .
H11 H 1.110702 0.973553 0.315984 0.040 Uiso 1 1 calc R . . .
C15 C 0.7160(4) 0.7040(2) 0.42680(19) 0.0368(7) Uani 1 1 d . . . .
H15A H 0.622164 0.685303 0.444939 0.055 Uiso 1 1 calc GR . . .
H15B H 0.756198 0.713889 0.475004 0.055 Uiso 1 1 calc GR . . .
H15C H 0.779899 0.657121 0.390807 0.055 Uiso 1 1 calc GR . . .
C36 C 1.0454(3) 0.4616(2) 0.8161(2) 0.0377(7) Uani 1 1 d . . . .
H36 H 1.119972 0.497026 0.804863 0.045 Uiso 1 1 calc R . . .
C6 C 0.4276(4) 1.14044(19) 0.28130(18) 0.0349(7) Uani 1 1 d . . . .
H6 H 0.513690 1.138787 0.241184 0.042 Uiso 1 1 calc R . . .
C43 C 0.6811(3) 0.47947(17) 0.64032(16) 0.0268(6) Uani 1 1 d . . . .
C13 C 0.9515(3) 0.80085(19) 0.37190(17) 0.0300(6) Uani 1 1 d . . . .
H13 H 0.970331 0.740444 0.388193 0.036 Uiso 1 1 calc R . . .
F18 F 0.8332(5) 0.97685(19) -0.15368(14) 0.1300(17) Uani 1 1 d . . . .
C21 C 0.7707(3) 0.89543(18) 0.06146(16) 0.0276(6) Uani 1 1 d . . . .
C2 C 0.3039(4) 1.1014(2) 0.4140(2) 0.0378(7) Uani 1 1 d . . . .
H2 H 0.304733 1.073840 0.465641 0.045 Uiso 1 1 calc R . . .
C38 C 0.7344(4) 0.2188(2) 0.8985(2) 0.0396(8) Uani 1 1 d . . . .
H38A H 0.641102 0.199747 0.917808 0.059 Uiso 1 1 calc GR . . .
H38B H 0.780186 0.223715 0.945435 0.059 Uiso 1 1 calc GR . . .
H38C H 0.794781 0.174509 0.858242 0.059 Uiso 1 1 calc GR . . .
C34 C 0.9669(3) 0.3197(2) 0.84666(19) 0.0342(7) Uani 1 1 d . . . .
H34 H 0.987947 0.257481 0.856534 0.041 Uiso 1 1 calc R . . .
C20 C 0.6707(3) 0.93105(19) 0.14301(16) 0.0291(6) Uani 1 1 d . . . .
F15 F 0.6305(3) 0.9401(3) -0.03543(15) 0.1262(17) Uani 1 1 d . . . .
C35 C 1.0760(3) 0.3714(2) 0.8320(2) 0.0410(8) Uani 1 1 d . . . .
H35 H 1.171202 0.344921 0.832787 0.049 Uiso 1 1 calc R . . .
C25 C 0.4097(5) 0.6671(2) 0.8059(2) 0.0492(9) Uani 1 1 d . . . .
H25 H 0.489831 0.675958 0.764429 0.059 Uiso 1 1 calc R . . .
C29 C 0.3117(4) 0.6007(3) 0.9328(2) 0.0490(9) Uani 1 1 d . . . .
H29 H 0.324531 0.565221 0.979063 0.059 Uiso 1 1 calc R . . .
C5 C 0.3017(4) 1.1873(2) 0.2666(2) 0.0492(9) Uani 1 1 d . . . .
H5 H 0.301240 1.217587 0.216118 0.059 Uiso 1 1 calc R . . .
C46 C 0.8393(4) 0.3876(2) 0.40946(19) 0.0439(9) Uani 1 1 d . . . .
C3 C 0.1775(4) 1.1473(3) 0.3979(3) 0.0512(9) Uani 1 1 d . . . .
H3 H 0.090950 1.149163 0.437661 0.061 Uiso 1 1 calc R . . .
C22 C 0.7570(5) 0.9519(3) -0.01511(19) 0.0573(12) Uani 1 1 d D . . .
C4 C 0.1777(5) 1.1904(3) 0.3241(3) 0.0577(11) Uani 1 1 d . . . .
H4 H 0.091216 1.222362 0.313249 0.069 Uiso 1 1 calc R . . .
C23 C 0.8674(6) 0.9265(3) -0.0931(2) 0.0609(12) Uani 1 1 d . . . .
C26 C 0.2748(7) 0.7101(3) 0.8017(4) 0.0815(17) Uani 1 1 d . . . .
H26 H 0.261978 0.749071 0.757645 0.098 Uiso 1 1 calc R . . .
C27 C 0.1589(7) 0.6963(4) 0.8618(5) 0.107(3) Uani 1 1 d . . . .
H27 H 0.065800 0.724410 0.857987 0.128 Uiso 1 1 calc R . . .
C28 C 0.1769(5) 0.6424(4) 0.9269(4) 0.0856(18) Uani 1 1 d . . . .
H28 H 0.096414 0.633705 0.968091 0.103 Uiso 1 1 calc R . . .
F14A F 0.692(3) 1.0353(8) 0.0016(8) 0.045(5) Uani 0.23(3) 1 d D P A 2

loop_
_atom_site_aniso_label
_atom_site_aniso_U_11
_atom_site_aniso_U_22
_atom_site_aniso_U_33
_atom_site_aniso_U_23
_atom_site_aniso_U_13
_atom_site_aniso_U_12
I2 0.04740(14) 0.02518(10) 0.03507(11) -0.00578(7) -0.01656(9) -0.00896(9)
I1 0.05063(15) 0.03148(11) 0.04209(12) -0.01339(8) -0.02135(10) -0.00523(9)
F3 0.0237(9) 0.0416(10) 0.0337(8) 0.0045(7) -0.0079(7) -0.0115(8)
F4 0.0549(12) 0.0238(8) 0.0328(9) 0.0120(7) -0.0025(8) -0.0086(8)
F5 0.0572(12) 0.0226(8) 0.0360(9) 0.0047(7) -0.0130(9) -0.0094(8)
F2 0.0341(10) 0.0469(11) 0.0407(10) 0.0145(8) -0.0035(8) 0.0163(9)
F1 0.0720(14) 0.0217(8) 0.0314(8) -0.0008(6) -0.0020(9) -0.0185(9)
O2 0.0341(11) 0.0279(10) 0.0272(9) 0.0035(7) -0.0064(8) -0.0184(9)
O1 0.0396(12) 0.0328(11) 0.0286(10) 0.0020(8) -0.0069(9) -0.0236(10)
F6 0.0361(11) 0.0644(13) 0.0487(11) 0.0013(9) -0.0184(9) -0.0146(10)
F12 0.0319(11) 0.0693(14) 0.0468(11) 0.0127(10) 0.0002(9) -0.0047(10)
F10 0.123(2) 0.0222(9) 0.0284(9) 0.0005(7) 0.0046(11) -0.0222(11)
F13 0.0971(18) 0.0364(10) 0.0334(9) -0.0071(8) -0.0016(11) -0.0262(11)
F8 0.0889(18) 0.0652(14) 0.0318(10) -0.0138(9) 0.0008(11) -0.0372(13)
F17 0.0809(18) 0.0597(14) 0.0405(11) -0.0094(10) -0.0020(11) 0.0038(13)
F7 0.0584(15) 0.0819(17) 0.0573(13) -0.0301(12) 0.0244(12) -0.0373(13)
F9 0.133(3) 0.0633(15) 0.0330(10) 0.0210(10) -0.0150(13) -0.0172(16)
N00I 0.0291(13) 0.0181(11) 0.0308(11) 0.0082(9) -0.0062(10) -0.0075(10)
F11 0.0384(12) 0.118(2) 0.0408(11) 0.0306(12) -0.0060(10) 0.0284(13)
N1 0.0295(13) 0.0191(11) 0.0312(11) 0.0054(9) -0.0070(10) -0.0077(10)
C7 0.0274(14) 0.0186(12) 0.0219(11) 0.0022(9) -0.0070(11) -0.0067(11)
C8 0.0191(13) 0.0184(12) 0.0195(11) 0.0055(9) -0.0065(10) -0.0071(10)
C1 0.0319(16) 0.0180(12) 0.0303(13) -0.0023(10) -0.0088(12) -0.0019(11)
C16 0.0263(14) 0.0188(12) 0.0214(11) 0.0002(9) -0.0035(11) -0.0084(11)
C30 0.0291(15) 0.0209(12) 0.0231(12) 0.0003(9) -0.0087(11) -0.0068(11)
C39 0.0308(15) 0.0200(12) 0.0188(11) -0.0014(9) -0.0021(11) -0.0091(11)
C14 0.0210(13) 0.0238(13) 0.0211(11) 0.0063(9) -0.0038(10) -0.0077(11)
C31 0.0196(13) 0.0205(12) 0.0234(12) 0.0026(9) -0.0065(10) -0.0075(10)
C32 0.0206(13) 0.0213(12) 0.0250(12) 0.0027(9) -0.0070(11) -0.0048(10)
C17 0.0177(13) 0.0167(11) 0.0223(11) 0.0009(9) -0.0033(10) -0.0036(10)
C9 0.0233(14) 0.0207(12) 0.0198(11) 0.0031(9) -0.0069(10) -0.0060(10)
C40 0.0194(13) 0.0189(12) 0.0223(11) -0.0006(9) -0.0041(10) -0.0065(10)
C37 0.0251(15) 0.0247(14) 0.0378(14) 0.0045(11) -0.0110(12) -0.0089(12)
C33 0.0272(15) 0.0219(13) 0.0252(12) 0.0020(10) -0.0049(11) -0.0057(11)
C19 0.0199(13) 0.0181(12) 0.0222(11) 0.0013(9) -0.0060(10) -0.0057(10)
C18 0.0174(13) 0.0244(13) 0.0332(13) -0.0001(10) -0.0077(11) -0.0056(11)
C41 0.0181(13) 0.0303(14) 0.0332(14) -0.0057(11) -0.0052(11) -0.0065(11)
C12 0.0217(15) 0.0454(18) 0.0409(16) 0.0134(13) -0.0130(13) -0.0036(13)
C24 0.0345(17) 0.0221(13) 0.0383(15) -0.0093(11) -0.0137(13) 0.0016(12)
F16 0.113(3) 0.181(4) 0.0637(17) -0.0061(19) 0.0118(17) -0.102(3)
F14 0.175(12) 0.0256(17) 0.0371(18) 0.0125(12) 0.011(3) 0.021(3)
C45 0.0285(15) 0.0275(14) 0.0251(12) 0.0038(10) -0.0068(12) -0.0086(12)
C44 0.0285(15) 0.0204(12) 0.0261(12) 0.0077(10) -0.0073(11) -0.0067(11)
C10 0.0276(15) 0.0257(13) 0.0284(13) 0.0075(10) -0.0100(12) -0.0115(12)
C42 0.0188(13) 0.0177(12) 0.0221(11) 0.0009(9) -0.0050(10) -0.0046(10)
C11 0.0251(15) 0.0431(17) 0.0371(15) 0.0117(13) -0.0100(13) -0.0153(14)
C15 0.0433(19) 0.0251(15) 0.0451(17) 0.0178(12) -0.0137(15) -0.0100(14)
C36 0.0222(15) 0.0434(18) 0.0497(18) 0.0063(14) -0.0074(14) -0.0121(14)
C6 0.0428(19) 0.0253(14) 0.0379(15) 0.0047(12) -0.0140(14) -0.0019(13)
C43 0.0314(16) 0.0192(13) 0.0280(13) 0.0013(10) -0.0055(12) 0.0002(11)
C13 0.0277(15) 0.0282(14) 0.0349(14) 0.0112(11) -0.0112(13) -0.0009(12)
F18 0.250(5) 0.0727(19) 0.0287(11) 0.0228(11) 0.0069(18) 0.045(2)
C21 0.0332(16) 0.0238(13) 0.0251(13) 0.0017(10) -0.0051(12) -0.0030(12)
C2 0.0356(18) 0.0365(17) 0.0389(16) -0.0054(13) -0.0051(14) -0.0010(14)
C38 0.052(2) 0.0217(14) 0.0480(18) 0.0150(13) -0.0143(16) -0.0107(14)
C34 0.0297(16) 0.0249(14) 0.0470(17) 0.0078(12) -0.0089(14) -0.0005(12)
C20 0.0348(17) 0.0251(14) 0.0250(13) 0.0038(10) -0.0060(12) 0.0026(12)
F15 0.0654(19) 0.246(5) 0.0410(13) 0.0249(19) -0.0171(13) 0.066(2)
C35 0.0226(16) 0.0413(18) 0.059(2) 0.0073(15) -0.0117(15) -0.0005(14)
C25 0.069(3) 0.0256(16) 0.063(2) 0.0012(14) -0.041(2) 0.0009(16)
C29 0.0357(19) 0.058(2) 0.050(2) -0.0229(17) -0.0042(16) -0.0005(17)
C5 0.062(3) 0.0337(18) 0.055(2) 0.0050(15) -0.032(2) 0.0074(17)
C46 0.062(2) 0.0423(19) 0.0279(15) -0.0014(13) -0.0013(16) -0.0199(18)
C3 0.0332(19) 0.051(2) 0.064(2) -0.0177(18) -0.0066(18) 0.0048(17)
C22 0.089(3) 0.044(2) 0.0266(15) 0.0074(14) -0.0057(18) 0.021(2)
C4 0.050(2) 0.048(2) 0.075(3) -0.0108(19) -0.031(2) 0.0181(18)
C23 0.097(4) 0.050(2) 0.0302(17) 0.0052(15) 0.000(2) -0.012(2)
C26 0.099(4) 0.040(2) 0.120(4) -0.015(2) -0.080(4) 0.022(3)
C27 0.072(4) 0.087(4) 0.166(6) -0.070(4) -0.078(4) 0.047(3)
C28 0.033(2) 0.107(4) 0.108(4) -0.067(3) -0.005(3) 0.007(3)
F14A 0.079(12) 0.025(5) 0.022(4) 0.008(3) -0.002(6) 0.004(6)

loop_
_atom_type_symbol
_atom_type_description
_atom_type_scat_dispersion_real
_atom_type_scat_dispersion_imag
_atom_type_scat_source
C C 0.0033 0.0016 'International Tables Vol C Tables 4.2.6.8 and 6.1.1.4'
H H 0.0000 0.0000 'International Tables Vol C Tables 4.2.6.8 and 6.1.1.4'
F F 0.0171 0.0103 'International Tables Vol C Tables 4.2.6.8 and 6.1.1.4'
I I -0.4742 1.8119 'International Tables Vol C Tables 4.2.6.8 and 6.1.1.4'
N N 0.0061 0.0033 'International Tables Vol C Tables 4.2.6.8 and 6.1.1.4'
O O 0.0106 0.0060 'International Tables Vol C Tables 4.2.6.8 and 6.1.1.4'

loop_
_geom_angle_atom_site_label_1
_geom_angle_atom_site_label_2
_geom_angle_atom_site_label_3
_geom_angle
C16 N00I C14 122.2(2)
C16 N00I C15 118.2(2)
C14 N00I C15 119.4(2)
C39 N1 C33 122.0(2)
C39 N1 C38 118.4(2)
C33 N1 C38 119.4(2)
C8 C7 I2 121.5(2)
C8 C7 C1 129.9(2)
C1 C7 I2 108.59(17)
C7 C8 C17 125.2(2)
C7 C8 C9 124.5(2)
C9 C8 C17 110.2(2)
C6 C1 C7 118.5(3)
C2 C1 C7 122.2(3)
C2 C1 C6 119.3(3)
O2 C16 N00I 121.8(2)
O2 C16 C17 120.8(2)
N00I C16 C17 117.3(2)
C31 C30 I1 122.3(2)
C31 C30 C24 129.5(2)
C24 C30 I1 108.15(17)
O1 C39 N1 122.1(2)
O1 C39 C40 120.4(3)
N1 C39 C40 117.4(2)
C9 C14 N00I 118.5(2)
C13 C14 N00I 121.2(2)
C13 C14 C9 120.4(2)
C30 C31 C32 124.7(2)
C30 C31 C40 125.5(2)
C32 C31 C40 109.7(2)
C37 C32 C31 123.7(2)
C37 C32 C33 118.2(3)
C33 C32 C31 117.9(2)
C8 C17 C16 106.36(19)
C8 C17 C19 112.2(2)
C16 C17 C19 103.40(19)
C18 C17 C8 117.4(2)
C18 C17 C16 105.6(2)
C18 C17 C19 110.7(2)
C14 C9 C8 118.1(2)
C10 C9 C8 123.4(2)
C10 C9 C14 118.3(2)
C39 C40 C42 104.7(2)
C31 C40 C39 105.75(19)
C31 C40 C42 111.6(2)
C41 C40 C39 106.3(2)
C41 C40 C31 118.0(2)
C41 C40 C42 109.4(2)
C32 C37 H37 119.4
C36 C37 C32 121.3(3)
C36 C37 H37 119.4
C32 C33 N1 118.4(3)
C34 C33 N1 121.3(2)
C34 C33 C32 120.3(3)
C17 C19 H19A 108.3
C17 C19 H19B 108.3
H19A C19 H19B 107.4
C20 C19 C17 115.9(2)
C20 C19 H19A 108.3
C20 C19 H19B 108.3
C17 C18 H18A 109.5
C17 C18 H18B 109.5
C17 C18 H18C 109.5
H18A C18 H18B 109.5
H18A C18 H18C 109.5
H18B C18 H18C 109.5
C40 C41 H41A 109.5
C40 C41 H41B 109.5
C40 C41 H41C 109.5
H41A C41 H41B 109.5
H41A C41 H41C 109.5
H41B C41 H41C 109.5
C11 C12 H12 119.9
C11 C12 C13 120.3(3)
C13 C12 H12 119.9
C25 C24 C30 119.2(3)
C29 C24 C30 120.9(3)
C29 C24 C25 119.9(3)
F5 C45 C44 108.6(2)
F5 C45 C46 107.5(2)
F6 C45 F5 107.5(2)
F6 C45 C44 110.7(2)
F6 C45 C46 107.5(2)
C46 C45 C44 114.8(2)
F3 C44 C45 107.6(2)
F3 C44 C43 108.4(2)
F4 C44 F3 107.6(2)
F4 C44 C45 107.4(2)
F4 C44 C43 108.2(2)
C43 C44 C45 117.2(2)
C9 C10 H10 119.4
C11 C10 C9 121.3(3)
C11 C10 H10 119.4
C40 C42 H42A 108.3
C40 C42 H42B 108.3
H42A C42 H42B 107.4
C43 C42 C40 115.8(2)
C43 C42 H42A 108.3
C43 C42 H42B 108.3
C12 C11 H11 120.1
C10 C11 C12 119.8(3)
C10 C11 H11 120.1
N00I C15 H15A 109.5
N00I C15 H15B 109.5
N00I C15 H15C 109.5
H15A C15 H15B 109.5
H15A C15 H15C 109.5
H15B C15 H15C 109.5
C37 C36 H36 120.0
C37 C36 C35 119.9(3)
C35 C36 H36 120.0
C1 C6 H6 120.0
C5 C6 C1 120.1(3)
C5 C6 H6 120.0
F2 C43 F1 106.0(2)
F2 C43 C44 106.6(2)
F2 C43 C42 113.0(2)
F1 C43 C44 104.0(2)
F1 C43 C42 111.4(2)
C42 C43 C44 115.1(2)
C14 C13 H13 120.1
C12 C13 C14 119.8(3)
C12 C13 H13 120.1
F12 C21 C20 108.0(2)
F12 C21 C22 108.1(3)
F13 C21 F12 105.4(2)
F13 C21 C20 110.0(2)
F13 C21 C22 108.6(3)
C20 C21 C22 116.2(3)
C1 C2 H2 120.0
C1 C2 C3 120.1(3)
C3 C2 H2 120.0
N1 C38 H38A 109.5
N1 C38 H38B 109.5
N1 C38 H38C 109.5
H38A C38 H38B 109.5
H38A C38 H38C 109.5
H38B C38 H38C 109.5
C33 C34 H34 119.8
C33 C34 C35 120.4(3)
C35 C34 H34 119.8
F10 C20 C19 111.7(2)
F10 C20 C21 106.9(2)
F11 C20 F10 107.3(3)
F11 C20 C19 111.9(2)
F11 C20 C21 105.9(2)
C19 C20 C21 112.7(2)
C36 C35 C34 119.7(3)
C36 C35 H35 120.2
C34 C35 H35 120.2
C24 C25 H25 120.1
C26 C25 C24 119.9(4)
C26 C25 H25 120.1
C24 C29 H29 120.2
C28 C29 C24 119.6(4)
C28 C29 H29 120.2
C6 C5 H5 119.8
C4 C5 C6 120.4(3)
C4 C5 H5 119.8
F8 C46 F9 107.9(3)
F8 C46 C45 109.5(3)
F7 C46 F8 108.5(3)
F7 C46 F9 109.6(3)
F7 C46 C45 111.2(3)
F9 C46 C45 110.2(3)
C2 C3 H3 120.1
C4 C3 C2 119.9(4)
C4 C3 H3 120.1
F14 C22 C21 106.7(4)
F14 C22 C23 103.6(6)
F15 C22 F14 118.8(9)
F15 C22 C21 106.8(3)
F15 C22 C23 104.2(3)
C23 C22 C21 117.4(3)
F14A C22 C21 114.5(6)
F14A C22 F15 83.4(13)
F14A C22 C23 122.1(8)
C5 C4 C3 120.2(4)
C5 C4 H4 119.9
C3 C4 H4 119.9
F17 C23 F16 107.8(4)
F17 C23 F18 106.0(3)
F17 C23 C22 110.8(4)
F16 C23 F18 112.0(4)
F16 C23 C22 110.9(4)
F18 C23 C22 109.3(4)
C25 C26 H26 120.1
C27 C26 C25 119.7(5)
C27 C26 H26 120.1
C26 C27 H27 119.7
C28 C27 C26 120.5(5)
C28 C27 H27 119.7
C29 C28 H28 119.9
C27 C28 C29 120.3(5)
C27 C28 H28 119.9

loop_
_geom_bond_atom_site_label_1
_geom_bond_atom_site_label_2
_geom_bond_distance
I2 C7 2.135(2)
I1 C30 2.132(2)
F3 C44 1.347(3)
F4 C44 1.347(3)
F5 C45 1.343(3)
F2 C43 1.354(3)
F1 C43 1.366(3)
O2 C16 1.219(3)
O1 C39 1.216(3)
F6 C45 1.337(3)
F12 C21 1.342(4)
F10 C20 1.346(3)
F13 C21 1.331(3)
F8 C46 1.319(4)
F17 C23 1.305(5)
F7 C46 1.300(5)
F9 C46 1.330(4)
N00I C16 1.358(4)
N00I C14 1.411(3)
N00I C15 1.472(3)
F11 C20 1.342(4)
N1 C39 1.355(4)
N1 C33 1.414(3)
N1 C38 1.470(3)
C7 C8 1.340(4)
C7 C1 1.487(4)
C8 C17 1.538(3)
C8 C9 1.481(4)
C1 C6 1.392(4)
C1 C2 1.381(4)
C16 C17 1.564(3)
C30 C31 1.335(4)
C30 C24 1.484(4)
C39 C40 1.561(3)
C14 C9 1.401(3)
C14 C13 1.392(4)
C31 C32 1.484(4)
C31 C40 1.541(3)
C32 C37 1.393(4)
C32 C33 1.401(4)
C17 C19 1.565(3)
C17 C18 1.533(4)
C9 C10 1.396(4)
C40 C41 1.528(4)
C40 C42 1.565(3)
C37 H37 0.9500
C37 C36 1.381(4)
C33 C34 1.386(4)
C19 H19A 0.9900
C19 H19B 0.9900
C19 C20 1.503(3)
C18 H18A 0.9800
C18 H18B 0.9800
C18 H18C 0.9800
C41 H41A 0.9800
C41 H41B 0.9800
C41 H41C 0.9800
C12 H12 0.9500
C12 C11 1.384(4)
C12 C13 1.386(4)
C24 C25 1.388(4)
C24 C29 1.386(5)
F16 C23 1.313(6)
F14 C22 1.383(9)
C45 C44 1.545(4)
C45 C46 1.542(4)
C44 C43 1.543(4)
C10 H10 0.9500
C10 C11 1.377(4)
C42 H42A 0.9900
C42 H42B 0.9900
C42 C43 1.504(3)
C11 H11 0.9500
C15 H15A 0.9800
C15 H15B 0.9800
C15 H15C 0.9800
C36 H36 0.9500
C36 C35 1.383(5)
C6 H6 0.9500
C6 C5 1.380(5)
C13 H13 0.9500
F18 C23 1.321(5)
C21 C20 1.538(4)
C21 C22 1.541(4)
C2 H2 0.9500
C2 C3 1.386(5)
C38 H38A 0.9800
C38 H38B 0.9800
C38 H38C 0.9800
C34 H34 0.9500
C34 C35 1.388(4)
F15 C22 1.372(6)
C35 H35 0.9500
C25 H25 0.9500
C25 C26 1.382(6)
C29 H29 0.9500
C29 C28 1.382(6)
C5 H5 0.9500
C5 C4 1.365(6)
C3 H3 0.9500
C3 C4 1.382(6)
C22 C23 1.509(5)
C22 F14A 1.323(12)
C4 H4 0.9500
C26 H26 0.9500
C26 C27 1.379(9)
C27 H27 0.9500
C27 C28 1.370(9)
C28 H28 0.9500
